data_1523945
loop_
_publ_author_name
'Ka\&sner, L.'
'Nagel, K.'
'Gr\"utzner, R.-E.'
'Korb, M.'
'R\"uffer, T.'
'Lang, H.'
'Spange, S.'

_publ_section_title
;
 Polyamide 6/silica hybrid materials by a coupled polymerization reaction
;
_journal_issue 35
_journal_name_full 'Polym. Chem.'
_journal_page_first 6297
_journal_paper_doi 10.1039/C5PY00815H
_journal_volume 6
_journal_year 2015
_chemical_formula_moiety 'C24 H40 N4 O4 Si'
_chemical_formula_sum 'C24 H40 N4 O4 Si'
_chemical_formula_weight 476.69
_chemical_name_systematic
;
 ?
;
_space_group_crystal_system orthorhombic
_space_group_IT_number 33
_space_group_name_Hall 'P 2c -2n'
_space_group_name_H-M_alt 'P n a 21'
_symmetry_space_group_name_Hall 'P 2c -2n'
_symmetry_space_group_name_H-M 'P n a 21'
_atom_sites_solution_hydrogens geom
_audit_creation_method SHELXL-2013
_audit_update_record
;
2015-04-07 deposited with the CCDC.
2015-07-09 downloaded from the CCDC.
;
_cell_angle_alpha 90
_cell_angle_beta 90
_cell_angle_gamma 90
_cell_formula_units_Z 4
_cell_length_a 18.1083(7)
_cell_length_b 17.6737(9)
_cell_length_c 7.6710(3)
_cell_measurement_reflns_used 2791
_cell_measurement_temperature 110
_cell_measurement_theta_max 27.6810
_cell_measurement_theta_min 3.5570
_cell_volume 2455.03(18)
_computing_cell_refinement
;
CrysAlisPro, Agilent Technologies,
Version 1.171.37.31 (release 14-01-2014 CrysAlis171 .NET)
(compiled Jan 14 2014,18:38:05)
;
_computing_data_collection
;
CrysAlisPro, Agilent Technologies,
Version 1.171.37.31 (release 14-01-2014 CrysAlis171 .NET)
(compiled Jan 14 2014,18:38:05)
;
_computing_data_reduction
;
CrysAlisPro, Agilent Technologies,
Version 1.171.37.31 (release 14-01-2014 CrysAlis171 .NET)
(compiled Jan 14 2014,18:38:05)
;
_computing_structure_refinement 'SHELXL-2013 (Sheldrick, 2013)'
_computing_structure_solution 'SHELXS-2013 (Sheldrick, 2013)'
_diffrn_ambient_temperature 110
_diffrn_measured_fraction_theta_full 0.996
_diffrn_measured_fraction_theta_max 0.996
_diffrn_measurement_device_type 'oxford gemini s'
_diffrn_measurement_method '\w scans'
_diffrn_radiation_type MoK\a
_diffrn_radiation_wavelength 0.71073
_diffrn_reflns_av_R_equivalents 0.0477
_diffrn_reflns_av_unetI/netI 0.0608
_diffrn_reflns_laue_measured_fraction_full 0.996
_diffrn_reflns_laue_measured_fraction_max 0.996
_diffrn_reflns_limit_h_max 21
_diffrn_reflns_limit_h_min -21
_diffrn_reflns_limit_k_max 21
_diffrn_reflns_limit_k_min -20
_diffrn_reflns_limit_l_max 8
_diffrn_reflns_limit_l_min -9
_diffrn_reflns_number 10195
_diffrn_reflns_point_group_measured_fraction_full 0.920
_diffrn_reflns_point_group_measured_fraction_max 0.920
_diffrn_reflns_theta_full 25.500
_diffrn_reflns_theta_max 25.495
_diffrn_reflns_theta_min 2.895
_diffrn_source 'Enhance (Mo) X-ray Source'
_diffrn_standards_decay_% 0
_diffrn_standards_interval_count 50
_diffrn_standards_interval_time 10
_diffrn_standards_number 2
_exptl_absorpt_coefficient_mu 0.133
_exptl_absorpt_correction_T_max 1.00000
_exptl_absorpt_correction_T_min 0.55157
_exptl_absorpt_correction_type multi-scan
_exptl_absorpt_process_details
;
CrysAlisPro, Agilent Technologies,
Version 1.171.37.31 (release 14-01-2014 CrysAlis171 .NET)
(compiled Jan 14 2014,18:38:05)
Empirical absorption correction using spherical harmonics,
 implemented in SCALE3 ABSPACK scaling algorithm.
;
_exptl_crystal_colour colorless
_exptl_crystal_density_diffrn 1.290
_exptl_crystal_description block
_exptl_crystal_F_000 1032
_exptl_crystal_size_max 0.4
_exptl_crystal_size_mid 0.3
_exptl_crystal_size_min 0.2
_refine_diff_density_max 0.683
_refine_diff_density_min -0.262
_refine_diff_density_rms 0.063
_refine_ls_abs_structure_details
;
 Flack x determined using 1205 quotients [(I+)-(I-)]/[(I+)+(I-)]
 (Parsons and Flack (2004), Acta Cryst. A60, s61).
;
_refine_ls_abs_structure_Flack -0.05(12)
_refine_ls_extinction_method none
_refine_ls_goodness_of_fit_ref 1.044
_refine_ls_hydrogen_treatment constr
_refine_ls_matrix_type full
_refine_ls_number_parameters 298
_refine_ls_number_reflns 4209
_refine_ls_number_restraints 1
_refine_ls_restrained_S_all 1.044
_refine_ls_R_factor_all 0.0705
_refine_ls_R_factor_gt 0.0562
_refine_ls_shift/su_max 0.000
_refine_ls_shift/su_mean 0.000
_refine_ls_structure_factor_coef Fsqd
_refine_ls_weighting_details 'w=1/[\s^2^(Fo^2^)+(0.0767P)^2^] where P=(Fo^2^+2Fc^2^)/3'
_refine_ls_weighting_scheme calc
_refine_ls_wR_factor_gt 0.1307
_refine_ls_wR_factor_ref 0.1384
_reflns_Friedel_coverage 0.709
_reflns_friedel_fraction_full 0.829
_reflns_friedel_fraction_max 0.829
_reflns_number_gt 3463
_reflns_number_total 4209
_reflns_threshold_expression 'I > 2\s(I)'
_cod_data_source_file c5py00815h2.cif
_cod_data_source_block KN-Si(e-Cl)4
_cod_depositor_comments 'Adding full bibliography for 1523945--1523946.cif.'
_cod_database_code 1523945
_shelx_space_group_comment
;
The symmetry employed for this shelxl refinement is uniquely defined
by the following loop, which should always be used as a source of
symmetry information in preference to the above space-group names.
They are only intended as comments.
;
_shelxl_version_number 2013-4

loop_
_space_group_symop_operation_xyz
'x, y, z'
'-x, -y, z+1/2'
'-x+1/2, y+1/2, z+1/2'
'x+1/2, -y+1/2, z'

loop_
_atom_site_label
_atom_site_type_symbol
_atom_site_fract_x
_atom_site_fract_y
_atom_site_fract_z
_atom_site_U_iso_or_equiv
_atom_site_adp_type
_atom_site_occupancy
_atom_site_site_symmetry_order
_atom_site_calc_flag
_atom_site_refinement_flags_posn
_atom_site_refinement_flags_adp
C1 C 0.3587(2) 0.1064(3) 0.4355(6) 0.0173(10) Uani 1 1 d . .
C2 C 0.4111(2) 0.0643(3) 0.3177(6) 0.0228(10) Uani 1 1 d . .
H2A H 0.4401 0.1006 0.2521 0.027 Uiso 1 1 calc R U
H2B H 0.3826 0.0347 0.2350 0.027 Uiso 1 1 calc R U
C3 C 0.4638(2) 0.0112(3) 0.4171(6) 0.0224(10) Uani 1 1 d . .
H3A H 0.5086 0.0049 0.3492 0.027 Uiso 1 1 calc R U
H3B H 0.4773 0.0349 0.5266 0.027 Uiso 1 1 calc R U
C4 C 0.4313(2) -0.0663(2) 0.4549(6) 0.0230(11) Uani 1 1 d . .
H4A H 0.4695 -0.0978 0.5059 0.028 Uiso 1 1 calc R U
H4B H 0.4168 -0.0894 0.3454 0.028 Uiso 1 1 calc R U
C5 C 0.3641(2) -0.0658(3) 0.5779(6) 0.0225(10) Uani 1 1 d . .
H5A H 0.3457 -0.1171 0.5888 0.027 Uiso 1 1 calc R U
H5B H 0.3802 -0.0495 0.6925 0.027 Uiso 1 1 calc R U
C6 C 0.3012(2) -0.0152(3) 0.5192(6) 0.0200(10) Uani 1 1 d . .
H6A H 0.2922 -0.0244 0.3964 0.024 Uiso 1 1 calc R U
H6B H 0.2570 -0.0298 0.5821 0.024 Uiso 1 1 calc R U
C7 C 0.2381(2) 0.0197(2) 0.9235(6) 0.0184(10) Uani 1 1 d . .
C8 C 0.1958(2) -0.0317(3) 1.0454(6) 0.0212(10) Uani 1 1 d . .
H8A H 0.1647 -0.0011 1.1203 0.025 Uiso 1 1 calc R U
H8B H 0.2306 -0.0586 1.1190 0.025 Uiso 1 1 calc R U
C9 C 0.1476(2) -0.0893(3) 0.9483(6) 0.0249(11) Uani 1 1 d . .
H9A H 0.1742 -0.1067 0.8461 0.030 Uiso 1 1 calc R U
H9B H 0.1398 -0.1327 1.0234 0.030 Uiso 1 1 calc R U
C10 C 0.0726(2) -0.0591(3) 0.8905(7) 0.0257(11) Uani 1 1 d . .
H10A H 0.0454 -0.1002 0.8364 0.031 Uiso 1 1 calc R U
H10B H 0.0453 -0.0438 0.9935 0.031 Uiso 1 1 calc R U
C11 C 0.0743(2) 0.0066(3) 0.7653(6) 0.0228(11) Uani 1 1 d . .
H11A H 0.0240 0.0232 0.7446 0.027 Uiso 1 1 calc R U
H11B H 0.0941 -0.0109 0.6549 0.027 Uiso 1 1 calc R U
C12 C 0.1194(2) 0.0743(3) 0.8257(6) 0.0209(10) Uani 1 1 d . .
H12A H 0.1047 0.1183 0.7585 0.025 Uiso 1 1 calc R U
H12B H 0.1079 0.0844 0.9470 0.025 Uiso 1 1 calc R U
C13 C 0.1573(2) 0.1394(3) 0.4249(6) 0.0180(10) Uani 1 1 d . .
C14 C 0.1069(2) 0.1820(3) 0.3045(6) 0.0213(10) Uani 1 1 d . .
H14A H 0.0816 0.1460 0.2300 0.026 Uiso 1 1 calc R U
H14B H 0.1366 0.2144 0.2303 0.026 Uiso 1 1 calc R U
C15 C 0.0494(2) 0.2305(3) 0.3977(6) 0.0227(11) Uani 1 1 d . .
H15A H 0.0076 0.2377 0.3203 0.027 Uiso 1 1 calc R U
H15B H 0.0318 0.2031 0.4992 0.027 Uiso 1 1 calc R U
C16 C 0.0770(2) 0.3074(3) 0.4560(6) 0.0244(10) Uani 1 1 d . .
H16A H 0.0360 0.3349 0.5069 0.029 Uiso 1 1 calc R U
H16B H 0.0930 0.3353 0.3537 0.029 Uiso 1 1 calc R U
C17 C 0.1402(2) 0.3065(3) 0.5869(6) 0.0230(10) Uani 1 1 d . .
H17A H 0.1553 0.3583 0.6094 0.028 Uiso 1 1 calc R U
H17B H 0.1222 0.2856 0.6958 0.028 Uiso 1 1 calc R U
C18 C 0.2073(2) 0.2617(2) 0.5298(6) 0.0190(10) Uani 1 1 d . .
H18A H 0.2185 0.2747 0.4098 0.023 Uiso 1 1 calc R U
H18B H 0.2491 0.2772 0.6004 0.023 Uiso 1 1 calc R U
C19 C 0.2698(2) 0.2239(2) 0.9275(5) 0.0175(10) Uani 1 1 d . .
C20 C 0.3099(2) 0.2740(3) 1.0549(6) 0.0211(10) Uani 1 1 d . .
H20A H 0.3402 0.2429 1.1305 0.025 Uiso 1 1 calc R U
H20B H 0.2740 0.3000 1.1271 0.025 Uiso 1 1 calc R U
C21 C 0.3594(2) 0.3332(3) 0.9633(7) 0.0253(11) Uani 1 1 d . .
H21A H 0.3349 0.3502 0.8578 0.030 Uiso 1 1 calc R U
H21B H 0.3650 0.3767 1.0393 0.030 Uiso 1 1 calc R U
C22 C 0.4357(2) 0.3032(3) 0.9161(6) 0.0270(11) Uani 1 1 d . .
H22A H 0.4645 0.3444 0.8671 0.032 Uiso 1 1 calc R U
H22B H 0.4602 0.2869 1.0221 0.032 Uiso 1 1 calc R U
C23 C 0.4354(2) 0.2378(3) 0.7872(6) 0.0236(11) Uani 1 1 d . .
H23A H 0.4175 0.2564 0.6760 0.028 Uiso 1 1 calc R U
H23B H 0.4860 0.2212 0.7700 0.028 Uiso 1 1 calc R U
C24 C 0.3896(2) 0.1701(3) 0.8386(6) 0.0209(10) Uani 1 1 d . .
H24A H 0.4055 0.1270 0.7699 0.025 Uiso 1 1 calc R U
H24B H 0.3994 0.1585 0.9600 0.025 Uiso 1 1 calc R U
N1 N 0.31268(18) 0.0663(2) 0.5439(5) 0.0173(8) Uani 1 1 d . .
N2 N 0.19997(18) 0.0643(2) 0.8087(5) 0.0165(8) Uani 1 1 d . .
N3 N 0.19982(18) 0.1787(2) 0.5422(5) 0.0161(8) Uani 1 1 d . .
N4 N 0.30924(18) 0.1796(2) 0.8159(5) 0.0178(8) Uani 1 1 d . .
O1 O 0.35853(16) 0.17641(17) 0.4420(4) 0.0226(7) Uani 1 1 d . .
O2 O 0.30588(15) 0.01898(18) 0.9216(4) 0.0237(8) Uani 1 1 d . .
O3 O 0.15775(16) 0.06982(17) 0.4283(4) 0.0214(7) Uani 1 1 d . .
O4 O 0.20196(16) 0.22383(17) 0.9198(4) 0.0218(7) Uani 1 1 d . .
Si1 Si 0.25558(5) 0.12226(6) 0.67739(18) 0.0155(3) Uani 1 1 d . .

loop_
_atom_site_aniso_label
_atom_site_aniso_U_11
_atom_site_aniso_U_22
_atom_site_aniso_U_33
_atom_site_aniso_U_23
_atom_site_aniso_U_13
_atom_site_aniso_U_12
C1 0.017(2) 0.026(3) 0.009(2) 0.000(2) -0.0022(17) -0.0005(19)
C2 0.024(2) 0.027(3) 0.016(2) -0.001(2) 0.003(2) 0.000(2)
C3 0.019(2) 0.028(3) 0.020(2) -0.006(2) 0.0039(19) 0.003(2)
C4 0.021(2) 0.026(3) 0.021(2) -0.008(2) -0.0061(19) 0.007(2)
C5 0.026(2) 0.014(3) 0.027(2) 0.000(2) -0.002(2) 0.002(2)
C6 0.019(2) 0.022(3) 0.019(2) -0.003(2) -0.0004(18) 0.0025(19)
C7 0.027(2) 0.012(2) 0.016(2) -0.003(2) 0.0022(19) -0.0002(19)
C8 0.028(2) 0.022(3) 0.014(2) 0.003(2) -0.0007(19) 0.003(2)
C9 0.031(2) 0.017(2) 0.027(3) 0.002(2) -0.002(2) -0.004(2)
C10 0.021(2) 0.029(3) 0.027(3) 0.002(2) 0.001(2) -0.007(2)
C11 0.019(2) 0.027(3) 0.022(3) -0.003(2) 0.0015(18) 0.000(2)
C12 0.018(2) 0.024(3) 0.021(2) 0.003(2) 0.0041(19) 0.0050(19)
C13 0.015(2) 0.024(3) 0.015(2) -0.001(2) 0.0055(18) 0.003(2)
C14 0.021(2) 0.026(3) 0.017(2) -0.002(2) -0.0002(19) -0.003(2)
C15 0.021(2) 0.026(3) 0.021(2) 0.003(2) -0.0004(19) 0.002(2)
C16 0.026(2) 0.026(3) 0.022(2) 0.006(2) 0.001(2) 0.004(2)
C17 0.027(2) 0.016(3) 0.025(2) 0.000(2) 0.005(2) 0.001(2)
C18 0.020(2) 0.019(3) 0.018(2) 0.003(2) 0.0016(19) -0.0043(19)
C19 0.025(2) 0.017(2) 0.011(2) 0.002(2) 0.0029(18) -0.0019(19)
C20 0.024(2) 0.020(3) 0.019(2) -0.002(2) 0.0001(19) -0.0010(19)
C21 0.034(3) 0.020(3) 0.022(2) -0.004(2) 0.002(2) -0.007(2)
C22 0.027(2) 0.030(3) 0.024(3) -0.002(2) -0.005(2) -0.012(2)
C23 0.019(2) 0.028(3) 0.024(3) 0.001(2) 0.0006(19) -0.001(2)
C24 0.020(2) 0.022(3) 0.021(2) 0.004(2) -0.0010(19) 0.0036(19)
N1 0.0186(18) 0.017(2) 0.0161(19) -0.0023(18) 0.0003(15) 0.0016(15)
N2 0.0165(18) 0.019(2) 0.0140(18) -0.0023(17) -0.0017(16) 0.0002(15)
N3 0.0191(16) 0.017(2) 0.0125(18) 0.0003(17) 0.0028(16) 0.0028(16)
N4 0.0183(18) 0.019(2) 0.0164(19) -0.0011(18) -0.0018(16) -0.0010(16)
O1 0.0271(17) 0.0210(18) 0.0198(17) 0.0014(16) 0.0036(14) 0.0010(14)
O2 0.0163(15) 0.0243(18) 0.0303(19) -0.0012(16) -0.0014(14) 0.0003(13)
O3 0.0241(16) 0.0196(18) 0.0205(18) -0.0050(15) -0.0033(14) -0.0017(14)
O4 0.0197(16) 0.0247(18) 0.0212(17) -0.0022(16) 0.0001(13) 0.0003(13)
Si1 0.0163(5) 0.0156(6) 0.0146(6) 0.0002(6) 0.0005(5) 0.0000(5)

loop_
_atom_type_symbol
_atom_type_description
_atom_type_scat_dispersion_real
_atom_type_scat_dispersion_imag
_atom_type_scat_source
C C 0.0033 0.0016 'International Tables Vol C Tables 4.2.6.8 and 6.1.1.4'
N N 0.0061 0.0033 'International Tables Vol C Tables 4.2.6.8 and 6.1.1.4'
O O 0.0106 0.0060 'International Tables Vol C Tables 4.2.6.8 and 6.1.1.4'
Si Si 0.0817 0.0704 'International Tables Vol C Tables 4.2.6.8 and 6.1.1.4'
H H 0.0000 0.0000 'International Tables Vol C Tables 4.2.6.8 and 6.1.1.4'

loop_
_geom_angle_atom_site_label_1
_geom_angle_atom_site_label_2
_geom_angle_atom_site_label_3
_geom_angle
O1 C1 N1 119.3(4)
O1 C1 C2 121.3(4)
N1 C1 C2 119.3(4)
C1 C2 C3 113.2(4)
C1 C2 H2A 108.9
C3 C2 H2A 108.9
C1 C2 H2B 108.9
C3 C2 H2B 108.9
H2A C2 H2B 107.7
C4 C3 C2 113.8(4)
C4 C3 H3A 108.8
C2 C3 H3A 108.8
C4 C3 H3B 108.8
C2 C3 H3B 108.8
H3A C3 H3B 107.7
C3 C4 C5 114.7(4)
C3 C4 H4A 108.6
C5 C4 H4A 108.6
C3 C4 H4B 108.6
C5 C4 H4B 108.6
H4A C4 H4B 107.6
C6 C5 C4 114.5(4)
C6 C5 H5A 108.6
C4 C5 H5A 108.6
C6 C5 H5B 108.6
C4 C5 H5B 108.6
H5A C5 H5B 107.6
N1 C6 C5 115.8(4)
N1 C6 H6A 108.3
C5 C6 H6A 108.3
N1 C6 H6B 108.3
C5 C6 H6B 108.3
H6A C6 H6B 107.4
O2 C7 N2 120.2(4)
O2 C7 C8 120.5(4)
N2 C7 C8 119.2(4)
C7 C8 C9 112.7(4)
C7 C8 H8A 109.0
C9 C8 H8A 109.0
C7 C8 H8B 109.0
C9 C8 H8B 109.0
H8A C8 H8B 107.8
C10 C9 C8 114.6(4)
C10 C9 H9A 108.6
C8 C9 H9A 108.6
C10 C9 H9B 108.6
C8 C9 H9B 108.6
H9A C9 H9B 107.6
C11 C10 C9 115.9(4)
C11 C10 H10A 108.3
C9 C10 H10A 108.3
C11 C10 H10B 108.3
C9 C10 H10B 108.3
H10A C10 H10B 107.4
C10 C11 C12 115.0(4)
C10 C11 H11A 108.5
C12 C11 H11A 108.5
C10 C11 H11B 108.5
C12 C11 H11B 108.5
H11A C11 H11B 107.5
N2 C12 C11 114.3(4)
N2 C12 H12A 108.7
C11 C12 H12A 108.7
N2 C12 H12B 108.7
C11 C12 H12B 108.7
H12A C12 H12B 107.6
O3 C13 N3 119.3(4)
O3 C13 C14 121.3(4)
N3 C13 C14 119.3(4)
C13 C14 C15 114.1(4)
C13 C14 H14A 108.7
C15 C14 H14A 108.7
C13 C14 H14B 108.7
C15 C14 H14B 108.7
H14A C14 H14B 107.6
C16 C15 C14 114.6(4)
C16 C15 H15A 108.6
C14 C15 H15A 108.6
C16 C15 H15B 108.6
C14 C15 H15B 108.6
H15A C15 H15B 107.6
C15 C16 C17 115.7(4)
C15 C16 H16A 108.4
C17 C16 H16A 108.4
C15 C16 H16B 108.4
C17 C16 H16B 108.4
H16A C16 H16B 107.4
C18 C17 C16 114.6(4)
C18 C17 H17A 108.6
C16 C17 H17A 108.6
C18 C17 H17B 108.6
C16 C17 H17B 108.6
H17A C17 H17B 107.6
N3 C18 C17 115.3(3)
N3 C18 H18A 108.4
C17 C18 H18A 108.4
N3 C18 H18B 108.4
C17 C18 H18B 108.4
H18A C18 H18B 107.5
O4 C19 N4 119.5(4)
O4 C19 C20 120.8(4)
N4 C19 C20 119.6(4)
C19 C20 C21 112.5(4)
C19 C20 H20A 109.1
C21 C20 H20A 109.1
C19 C20 H20B 109.1
C21 C20 H20B 109.1
H20A C20 H20B 107.8
C22 C21 C20 113.5(4)
C22 C21 H21A 108.9
C20 C21 H21A 108.9
C22 C21 H21B 108.9
C20 C21 H21B 108.9
H21A C21 H21B 107.7
C23 C22 C21 114.6(4)
C23 C22 H22A 108.6
C21 C22 H22A 108.6
C23 C22 H22B 108.6
C21 C22 H22B 108.6
H22A C22 H22B 107.6
C24 C23 C22 115.8(4)
C24 C23 H23A 108.3
C22 C23 H23A 108.3
C24 C23 H23B 108.3
C22 C23 H23B 108.3
H23A C23 H23B 107.4
N4 C24 C23 114.9(4)
N4 C24 H24A 108.5
C23 C24 H24A 108.5
N4 C24 H24B 108.5
C23 C24 H24B 108.5
H24A C24 H24B 107.5
C1 N1 C6 120.9(4)
C1 N1 Si1 114.8(3)
C6 N1 Si1 122.9(3)
C7 N2 C12 120.7(4)
C7 N2 Si1 114.6(3)
C12 N2 Si1 123.3(3)
C13 N3 C18 120.9(4)
C13 N3 Si1 114.9(3)
C18 N3 Si1 123.3(3)
C19 N4 C24 120.5(4)
C19 N4 Si1 114.9(3)
C24 N4 Si1 123.4(3)
N2 Si1 N3 109.92(16)
N2 Si1 N1 110.08(18)
N3 Si1 N1 108.24(19)
N2 Si1 N4 107.84(19)
N3 Si1 N4 110.28(17)
N1 Si1 N4 110.49(16)

loop_
_geom_bond_atom_site_label_1
_geom_bond_atom_site_label_2
_geom_bond_distance
C1 O1 1.238(5)
C1 N1 1.374(5)
C1 C2 1.507(6)
C2 C3 1.541(6)
C2 H2A 0.9700
C2 H2B 0.9700
C3 C4 1.519(6)
C3 H3A 0.9700
C3 H3B 0.9700
C4 C5 1.540(6)
C4 H4A 0.9700
C4 H4B 0.9700
C5 C6 1.517(6)
C5 H5A 0.9700
C5 H5B 0.9700
C6 N1 1.468(6)
C6 H6A 0.9700
C6 H6B 0.9700
C7 O2 1.227(5)
C7 N2 1.368(6)
C7 C8 1.512(6)
C8 C9 1.534(6)
C8 H8A 0.9700
C8 H8B 0.9700
C9 C10 1.525(6)
C9 H9A 0.9700
C9 H9B 0.9700
C10 C11 1.508(7)
C10 H10A 0.9700
C10 H10B 0.9700
C11 C12 1.521(6)
C11 H11A 0.9700
C11 H11B 0.9700
C12 N2 1.475(5)
C12 H12A 0.9700
C12 H12B 0.9700
C13 O3 1.229(5)
C13 N3 1.373(6)
C13 C14 1.501(6)
C14 C15 1.527(6)
C14 H14A 0.9700
C14 H14B 0.9700
C15 C16 1.517(6)
C15 H15A 0.9700
C15 H15B 0.9700
C16 C17 1.523(6)
C16 H16A 0.9700
C16 H16B 0.9700
C17 C18 1.516(6)
C17 H17A 0.9700
C17 H17B 0.9700
C18 N3 1.475(5)
C18 H18A 0.9700
C18 H18B 0.9700
C19 O4 1.231(5)
C19 N4 1.362(6)
C19 C20 1.505(6)
C20 C21 1.547(6)
C20 H20A 0.9700
C20 H20B 0.9700
C21 C22 1.523(6)
C21 H21A 0.9700
C21 H21B 0.9700
C22 C23 1.522(7)
C22 H22A 0.9700
C22 H22B 0.9700
C23 C24 1.508(6)
C23 H23A 0.9700
C23 H23B 0.9700
C24 N4 1.475(5)
C24 H24A 0.9700
C24 H24B 0.9700
N1 Si1 1.759(4)
N2 Si1 1.755(4)
N3 Si1 1.758(4)
N4 Si1 1.760(4)

loop_
_geom_torsion_atom_site_label_1
_geom_torsion_atom_site_label_2
_geom_torsion_atom_site_label_3
_geom_torsion_atom_site_label_4
_geom_torsion
O1 C1 C2 C3 119.3(4)
N1 C1 C2 C3 -57.5(5)
C1 C2 C3 C4 85.1(5)
C2 C3 C4 C5 -64.4(5)
C3 C4 C5 C6 55.2(5)
C4 C5 C6 N1 -75.3(5)
O2 C7 C8 C9 -117.0(5)
N2 C7 C8 C9 59.7(5)
C7 C8 C9 C10 -83.2(5)
C8 C9 C10 C11 61.1(6)
C9 C10 C11 C12 -54.2(6)
C10 C11 C12 N2 76.8(5)
O3 C13 C14 C15 116.2(5)
N3 C13 C14 C15 -59.2(5)
C13 C14 C15 C16 83.0(5)
C14 C15 C16 C17 -61.6(5)
C15 C16 C17 C18 55.0(5)
C16 C17 C18 N3 -76.3(5)
O4 C19 C20 C21 -117.1(4)
N4 C19 C20 C21 61.0(5)
C19 C20 C21 C22 -85.0(5)
C20 C21 C22 C23 62.4(6)
C21 C22 C23 C24 -55.3(6)
C22 C23 C24 N4 76.6(5)
O1 C1 N1 C6 168.9(4)
C2 C1 N1 C6 -14.2(6)
O1 C1 N1 Si1 2.0(5)
C2 C1 N1 Si1 178.9(3)
C5 C6 N1 C1 75.4(5)
C5 C6 N1 Si1 -118.8(4)
O2 C7 N2 C12 -171.1(4)
C8 C7 N2 C12 12.2(6)
O2 C7 N2 Si1 -4.3(5)
C8 C7 N2 Si1 179.0(3)
C11 C12 N2 C7 -75.6(5)
C11 C12 N2 Si1 118.8(4)
O3 C13 N3 C18 173.1(4)
C14 C13 N3 C18 -11.5(5)
O3 C13 N3 Si1 3.9(5)
C14 C13 N3 Si1 179.3(3)
C17 C18 N3 C13 73.9(5)
C17 C18 N3 Si1 -117.8(4)
O4 C19 N4 C24 -171.2(4)
C20 C19 N4 C24 10.7(6)
O4 C19 N4 Si1 -3.2(5)
C20 C19 N4 Si1 178.7(3)
C23 C24 N4 C19 -73.8(5)
C23 C24 N4 Si1 119.2(4)
C7 N2 Si1 N3 -177.9(3)
C12 N2 Si1 N3 -11.5(4)
C7 N2 Si1 N1 63.0(4)
C12 N2 Si1 N1 -130.7(3)
C7 N2 Si1 N4 -57.7(3)
C12 N2 Si1 N4 108.7(4)
C13 N3 Si1 N2 -63.1(3)
C18 N3 Si1 N2 127.9(3)
C13 N3 Si1 N1 57.1(3)
C18 N3 Si1 N1 -111.8(3)
C13 N3 Si1 N4 178.1(3)
C18 N3 Si1 N4 9.2(4)
C1 N1 Si1 N2 -180.0(3)
C6 N1 Si1 N2 13.4(4)
C1 N1 Si1 N3 59.9(3)
C6 N1 Si1 N3 -106.7(3)
C1 N1 Si1 N4 -61.0(4)
C6 N1 Si1 N4 132.4(3)
C19 N4 Si1 N2 -58.2(3)
C24 N4 Si1 N2 109.4(4)
C19 N4 Si1 N3 61.8(4)
C24 N4 Si1 N3 -130.6(3)
C19 N4 Si1 N1 -178.6(3)
C24 N4 Si1 N1 -11.0(4)
